data_2011361
loop_
_publ_author_name
'Sung, Nack-Do'
'Yun, Ki-Seob'
'Kim, Jin-Gyu'
'Suh, Il-Hwan'

_publ_section_title
;\m-Aqua-pentaaqua[\m-3,6-bis(6-methyl-2-pyridyl)pyridazine]chlorodinickel(II)
 trichloride trihydrate
;
_journal_issue 9
_journal_name_full 'Acta Crystallographica Section C'
_journal_page_first e370
_journal_page_last e371
_journal_paper_doi 10.1107/S0108270100010507
_journal_volume 56
_journal_year 2000
_chemical_formula_iupac '[Ni2 Cl (C16 H14 N4) (H2 O)6] 3Cl, 3H2 O'
_chemical_formula_moiety 'C16 H26 Cl N4 Ni2 O6 3+, 3Cl 1-, 3H2 O'
_chemical_formula_sum 'C16 H32 Cl4 N4 Ni2 O9'
_chemical_formula_weight 683.68
_chemical_name_systematic
;
 ?
;
_space_group_IT_number 2
_symmetry_cell_setting triclinic
_symmetry_space_group_name_Hall '-P 1'
_symmetry_space_group_name_H-M 'P -1'
_audit_creation_method SHELXL-97
_cell_angle_alpha 112.119(13)
_cell_angle_beta 103.677(10)
_cell_angle_gamma 96.013(14)
_cell_formula_units_Z 2
_cell_length_a 11.1807(11)
_cell_length_b 11.626(3)
_cell_length_c 11.7904(16)
_cell_measurement_reflns_used 25
_cell_measurement_temperature 289(2)
_cell_measurement_theta_max 14.9
_cell_measurement_theta_min 11.3
_cell_volume 1347.2(5)
_computing_cell_refinement 'CAD-4 EXPRESS Software'
_computing_data_collection 'CAD-4 EXPRESS Software (Enraf-Nonius, 1994)'
_computing_data_reduction 'XCAD4 (Harms & Wocadlo, 1995)'
_computing_publication_material 'WinGX (Farrugia, 1999)'
_computing_structure_refinement 'SHELXL97 (Sheldrick, 1997)'
_computing_structure_solution 'SHELXS97 (Sheldrick, 1990)'
_diffrn_ambient_temperature 289(2)
_diffrn_measured_fraction_theta_full .999
_diffrn_measured_fraction_theta_max .999
_diffrn_measurement_device_type 'Enraf Nonius CAD-4'
_diffrn_measurement_method 'non-profiled \w/2\q'
_diffrn_radiation_monochromator graphite
_diffrn_radiation_source 'fine-focus sealed tube'
_diffrn_radiation_type MoK\a
_diffrn_radiation_wavelength .71073
_diffrn_reflns_av_R_equivalents .017
_diffrn_reflns_av_sigmaI/netI .0259
_diffrn_reflns_limit_h_max 12
_diffrn_reflns_limit_h_min -13
_diffrn_reflns_limit_k_max 12
_diffrn_reflns_limit_k_min -13
_diffrn_reflns_limit_l_max 14
_diffrn_reflns_limit_l_min 0
_diffrn_reflns_number 4975
_diffrn_reflns_theta_full 24.97
_diffrn_reflns_theta_max 24.97
_diffrn_reflns_theta_min 2.10
_diffrn_standards_decay_% 1
_diffrn_standards_interval_time 300
_diffrn_standards_number 3
_exptl_absorpt_coefficient_mu 1.845
_exptl_absorpt_correction_T_max .544
_exptl_absorpt_correction_T_min .281
_exptl_absorpt_correction_type '\y scan'
_exptl_absorpt_process_details '(North et al., 1968)'
_exptl_crystal_colour 'light green'
_exptl_crystal_density_diffrn 1.685
_exptl_crystal_density_method 'not measured'
_exptl_crystal_description block
_exptl_crystal_F_000 704
_exptl_crystal_size_max .56
_exptl_crystal_size_mid .50
_exptl_crystal_size_min .33
_refine_diff_density_max .66
_refine_diff_density_min -.34
_refine_ls_extinction_method none
_refine_ls_goodness_of_fit_ref 1.033
_refine_ls_hydrogen_treatment 'H atoms: see below'
_refine_ls_matrix_type full
_refine_ls_number_parameters 316
_refine_ls_number_reflns 4725
_refine_ls_number_restraints 0
_refine_ls_restrained_S_all 1.033
_refine_ls_R_factor_all .044
_refine_ls_R_factor_gt .032
_refine_ls_shift/su_max <0.001
_refine_ls_shift/su_mean .000
_refine_ls_structure_factor_coef Fsqd
_refine_ls_weighting_details 'calc w = 1/[\s^2^(Fo^2^)+(0.0401P)^2^+1.2395P] where P = (Fo^2^+2Fc^2^)/3'
_refine_ls_weighting_scheme calc
_refine_ls_wR_factor_ref .080
_reflns_number_gt 3927
_reflns_number_total 4725
_reflns_threshold_expression I>2\s(I)
_cod_data_source_file qd0003.cif
_cod_data_source_block I
_cod_depositor_comments
;
The following automatic conversions were performed:
'_symmetry_cell_setting' value 'Triclinic' changed to 'triclinic'
according to '/home/saulius/struct/CIF-dictionaries/cif_core.dic'
dictionary named 'cif_core.dic' version 2.4.1 from 2010-06-29.

Automatic conversion script
Id: cif_fix_enum 1527 2010-12-29 10:47:43Z saulius 

The following automatic conversions were performed:

'_symmetry_cell_setting' value 'Triclinic' changed to 'triclinic'
according to /home/saulius/struct/CIF-dictionaries/cif_core.dic
dictionary named 'cif_core.dic' version 2.4.1 from 2010-06-29.

Automatic conversion script
Id: cif_fix_values 1715 2011-07-08 13:25:40Z adriana 
;
_cod_original_cell_volume 1347.2(4)
_cod_database_code 2011361
_cod_database_fobs_code 2011361

loop_
_symmetry_equiv_pos_as_xyz
'x, y, z'
'-x, -y, -z'

loop_
_atom_site_label
_atom_site_fract_x
_atom_site_fract_y
_atom_site_fract_z
_atom_site_U_iso_or_equiv
_atom_site_adp_type
_atom_site_calc_flag
_atom_site_refinement_flags
_atom_site_occupancy
_atom_site_disorder_assembly
_atom_site_disorder_group
_atom_site_type_symbol
Ni1 .35810(3) .60430(3) .71999(3) .01962(10) Uani d . 1 . . Ni
Ni2 .25947(3) .30040(3) .72584(3) .02032(10) Uani d . 1 . . Ni
Cl1 .45475(7) .32757(7) .87802(7) .02993(18) Uani d . 1 . . Cl
Cl2 .65997(8) .43154(8) .68478(8) .0370(2) Uani d . 1 . . Cl
Cl3 .23285(9) -.01280(9) .31456(9) .0466(2) Uani d . 1 . . Cl
Cl4 .03261(8) .33225(10) .33058(9) .0466(2) Uani d . 1 . . Cl
N1 .3427(2) .7920(2) .8202(2) .0244(5) Uani d . 1 . . N
N2 .2728(2) .5826(2) .8490(2) .0202(5) Uani d . 1 . . N
N3 .2365(2) .4702(2) .8508(2) .0202(5) Uani d . 1 . . N
N4 .1517(2) .2367(2) .8243(2) .0232(5) Uani d . 1 . . N
C1 .4087(4) .8802(4) .6801(4) .0507(10) Uani d . 1 . . C
H1A .4037 .7917 .6311 .076 Uiso calc R 1 . . H
H1B .4930 .9270 .7026 .076 Uiso calc R 1 . . H
H1C .3514 .9113 .6299 .076 Uiso calc R 1 . . H
C2 .3743(3) .8969(3) .7993(3) .0308(7) Uani d . 1 . . C
C3 .3724(3) 1.0167(3) .8857(3) .0356(8) Uani d . 1 . . C
H3A .3946 1.0875 .8700 .043 Uiso calc R 1 . . H
C4 .3385(3) 1.0317(3) .9932(4) .0379(8) Uani d . 1 . . C
H4A .3397 1.1124 1.0522 .045 Uiso calc R 1 . . H
C5 .3021(3) .9252(3) 1.0137(3) .0332(7) Uani d . 1 . . C
H5A .2764 .9327 1.0852 .040 Uiso calc R 1 . . H
C6 .3049(3) .8079(3) .9253(3) .0226(6) Uani d . 1 . . C
C7 .2634(3) .6894(3) .9389(3) .0223(6) Uani d . 1 . . C
C8 .2143(3) .6875(3) 1.0369(3) .0275(7) Uani d . 1 . . C
H8A .2075 .7625 1.0993 .033 Uiso calc R 1 . . H
C9 .1768(3) .5732(3) 1.0387(3) .0265(7) Uani d . 1 . . C
H9A .1433 .5682 1.1022 .032 Uiso calc R 1 . . H
C10 .1897(3) .4636(3) .9429(3) .0210(6) Uani d . 1 . . C
C11 .1501(3) .3336(3) .9331(3) .0228(6) Uani d . 1 . . C
C12 .1110(3) .3143(3) 1.0281(3) .0306(7) Uani d . 1 . . C
H12 .1146 .3826 1.1033 .037 Uiso calc R 1 . . H
C13 .0659(3) .1901(3) 1.0087(3) .0355(8) Uani d . 1 . . C
H13 .0407 .1734 1.0718 .043 Uiso calc R 1 . . H
C14 .0592(3) .0935(3) .8958(3) .0350(8) Uani d . 1 . . C
H14 .0252 .0104 .8798 .042 Uiso calc R 1 . . H
C15 .1029(3) .1174(3) .8032(3) .0276(7) Uani d . 1 . . C
C16 .0906(3) .0115(3) .6784(3) .0390(8) Uani d . 1 . . C
H16A .1255 .0441 .6267 .058 Uiso calc R 1 . . H
H16B .0031 -.0278 .6345 .058 Uiso calc R 1 . . H
H16C .1351 -.0502 .6931 .058 Uiso calc R 1 . . H
OW1 .36088(18) .40352(18) .64715(18) .0229(4) Uani d . 1 . . O
HW1A .3431 .3646 .5649 .027 Uiso d . 1 . . H
HW1B .4405 .3970 .6742 .027 Uiso d . 1 . . H
OW2 .3051(2) .2823(2) .3892(2) .0409(6) Uani d . 1 . . O
HW2A .2877 .1975 .3580 .049 Uiso d . 1 . . H
HW2B .2203 .3012 .3621 .049 Uiso d . 1 . . H
OW3 .4514(2) .6075(2) .5943(2) .0303(5) Uani d . 1 . . O
HW3A .5253 .6217 .6032 .036 Uiso d . 1 . . H
HW3B .4177 .6053 .5213 .036 Uiso d . 1 . . H
OW4 .1932(2) .5741(2) .5816(2) .0360(5) Uani d . 1 . . O
HW4A .1564 .5058 .5025 .043 Uiso d . 1 . . H
HW4B .1337 .6155 .6198 .043 Uiso d . 1 . . H
OW5 .5361(2) .6387(2) .84712(19) .0287(5) Uani d . 1 . . O
HW5A .5419 .6420 .9218 .034 Uiso d . 1 . . H
HW5B .5783 .5811 .8077 .034 Uiso d . 1 . . H
OW6 .0958(2) .2742(2) .5854(2) .0346(5) Uani d . 1 . . O
HW6A .0789 .2848 .5171 .041 Uiso d . 1 . . H
HW6B .0198 .2738 .6064 .041 Uiso d . 1 . . H
OW7 .2996(2) .1397(2) .6081(2) .0311(5) Uani d . 1 . . O
HW7A .3719 .1409 .6109 .037 Uiso d . 1 . . H
HW7B .2588 .1055 .5332 .037 Uiso d . 1 . . H
OW8 -.1114(3) .2745(4) .6678(4) .0787(10) Uani d . 1 . . O
HW8A -.1855 .3257 .6590 .094 Uiso d . 1 . . H
HW8B -.1511 .1938 .6825 .094 Uiso d . 1 . . H
OW9 .5363(3) .1395(3) .6033(3) .0649(9) Uani d . 1 . . O
HW9A .5837 .0841 .6053 .078 Uiso d . 1 . . H
HW9B .5922 .2150 .6483 .078 Uiso d . 1 . . H

loop_
_atom_site_aniso_label
_atom_site_aniso_U_11
_atom_site_aniso_U_22
_atom_site_aniso_U_33
_atom_site_aniso_U_12
_atom_site_aniso_U_13
_atom_site_aniso_U_23
Ni1 .0227(2) .01884(19) .0194(2) .00474(15) .00880(15) .00852(15)
Ni2 .0251(2) .01704(19) .0185(2) .00299(15) .00835(15) .00640(15)
Cl1 .0305(4) .0325(4) .0248(4) .0048(3) .0047(3) .0124(3)
Cl2 .0368(5) .0463(5) .0304(4) .0144(4) .0102(4) .0168(4)
Cl3 .0463(5) .0462(5) .0338(5) .0100(4) .0109(4) .0027(4)
Cl4 .0368(5) .0604(6) .0366(5) .0132(4) .0127(4) .0120(4)
N1 .0254(13) .0191(13) .0306(14) .0042(10) .0085(11) .0124(11)
N2 .0224(12) .0187(12) .0201(12) .0030(10) .0074(10) .0085(10)
N3 .0229(12) .0171(12) .0219(12) .0022(10) .0096(10) .0083(10)
N4 .0226(13) .0219(13) .0263(13) .0027(10) .0070(11) .0119(11)
C1 .075(3) .040(2) .066(3) .023(2) .040(2) .039(2)
C2 .0316(17) .0255(16) .0412(19) .0086(14) .0125(15) .0187(15)
C3 .0364(19) .0225(17) .052(2) .0070(14) .0107(16) .0207(16)
C4 .0386(19) .0168(16) .048(2) .0059(14) .0071(17) .0056(15)
C5 .0404(19) .0213(16) .0343(18) .0066(14) .0128(15) .0067(14)
C6 .0229(15) .0186(15) .0260(16) .0047(12) .0068(12) .0092(13)
C7 .0242(15) .0194(15) .0211(15) .0051(12) .0068(12) .0062(12)
C8 .0330(17) .0235(16) .0251(16) .0087(13) .0125(13) .0061(13)
C9 .0291(16) .0320(17) .0212(15) .0070(13) .0124(13) .0110(13)
C10 .0198(14) .0237(15) .0199(14) .0050(12) .0065(12) .0091(12)
C11 .0219(15) .0241(15) .0226(15) .0028(12) .0059(12) .0108(13)
C12 .0329(17) .0336(18) .0270(17) .0019(14) .0115(14) .0142(14)
C13 .0406(19) .040(2) .0357(19) .0027(16) .0159(16) .0249(17)
C14 .0374(19) .0291(18) .042(2) -.0028(15) .0101(16) .0214(16)
C15 .0227(15) .0240(16) .0335(17) -.0002(12) .0054(13) .0124(14)
C16 .047(2) .0219(17) .042(2) -.0023(15) .0138(17) .0090(15)
OW1 .0260(11) .0218(10) .0216(10) .0053(9) .0096(9) .0082(9)
OW2 .0380(14) .0429(14) .0392(14) .0063(11) .0105(11) .0154(12)
OW3 .0299(12) .0417(13) .0277(12) .0085(10) .0144(10) .0197(10)
OW4 .0271(12) .0433(14) .0297(12) .0108(10) .0043(10) .0084(11)
OW5 .0303(12) .0326(12) .0214(11) .0078(10) .0062(9) .0100(9)
OW6 .0271(12) .0503(15) .0277(12) .0047(11) .0057(10) .0200(11)
OW7 .0346(12) .0247(11) .0272(12) .0054(9) .0103(10) .0032(9)
OW8 .057(2) .105(3) .116(3) .0409(19) .050(2) .070(2)
OW9 .0447(16) .0462(17) .095(2) .0122(13) .0273(16) .0161(16)

loop_
_atom_type_symbol
_atom_type_description
_atom_type_scat_dispersion_real
_atom_type_scat_dispersion_imag
_atom_type_scat_source
C C .0033 .0016 'International Tables Vol C Tables 4.2.6.8 and 6.1.1.4'
H H .0000 .0000 'International Tables Vol C Tables 4.2.6.8 and 6.1.1.4'
O O .0106 .0060 'International Tables Vol C Tables 4.2.6.8 and 6.1.1.4'
N N .0061 .0033 'International Tables Vol C Tables 4.2.6.8 and 6.1.1.4'
Cl Cl .1484 .1585 'International Tables Vol C Tables 4.2.6.8 and 6.1.1.4'
Ni Ni .3393 1.1124 'International Tables Vol C Tables 4.2.6.8 and 6.1.1.4'

loop_
_geom_angle_atom_site_label_1
_geom_angle_atom_site_label_2
_geom_angle_atom_site_label_3
_geom_angle
_geom_angle_publ_flag
OW3 Ni1 OW4 88.47(9) y
OW3 Ni1 N2 172.94(9) y
OW4 Ni1 N2 95.14(9) y
OW3 Ni1 OW5 85.24(9) y
OW4 Ni1 OW5 173.63(9) y
N2 Ni1 OW5 91.22(9) y
OW3 Ni1 N1 106.99(10) y
OW4 Ni1 N1 90.20(10) y
N2 Ni1 N1 79.11(9) y
OW5 Ni1 N1 90.67(9) y
OW3 Ni1 OW1 84.67(8) y
OW4 Ni1 OW1 92.54(9) y
N2 Ni1 OW1 89.10(8) y
OW5 Ni1 OW1 87.88(8) y
N1 Ni1 OW1 168.09(9) y
OW7 Ni2 N3 174.70(9) y
OW7 Ni2 OW6 90.62(9) y
N3 Ni2 OW6 93.56(10) y
OW7 Ni2 N4 104.26(9) y
N3 Ni2 N4 79.05(9) y
OW6 Ni2 N4 89.59(9) y
OW7 Ni2 OW1 87.81(8) y
N3 Ni2 OW1 88.97(8) y
OW6 Ni2 OW1 89.42(8) y
N4 Ni2 OW1 167.89(9) y
OW7 Ni2 Cl1 86.88(7) y
N3 Ni2 Cl1 88.81(7) y
OW6 Ni2 Cl1 176.49(7) y
N4 Ni2 Cl1 93.40(7) y
OW1 Ni2 Cl1 88.03(6) y
C6 N1 C2 117.8(3) ?
C6 N1 Ni1 112.89(19) ?
C2 N1 Ni1 129.1(2) ?
C7 N2 N3 120.6(2) ?
C7 N2 Ni1 115.85(19) ?
N3 N2 Ni1 123.40(18) ?
C10 N3 N2 120.4(2) ?
C10 N3 Ni2 115.25(19) ?
N2 N3 Ni2 124.13(18) ?
C15 N4 C11 118.6(3) ?
C15 N4 Ni2 129.2(2) ?
C11 N4 Ni2 111.54(19) ?
C2 C1 H1A 109.5 ?
C2 C1 H1B 109.5 ?
H1A C1 H1B 109.5 ?
C2 C1 H1C 109.5 ?
H1A C1 H1C 109.5 ?
H1B C1 H1C 109.5 ?
N1 C2 C3 120.8(3) ?
N1 C2 C1 118.6(3) ?
C3 C2 C1 120.6(3) ?
C4 C3 C2 120.6(3) ?
C4 C3 H3A 119.7 ?
C2 C3 H3A 119.7 ?
C3 C4 C5 119.2(3) ?
C3 C4 H4A 120.4 ?
C5 C4 H4A 120.4 ?
C6 C5 C4 118.3(3) ?
C6 C5 H5A 120.9 ?
C4 C5 H5A 120.9 ?
N1 C6 C5 123.2(3) ?
N1 C6 C7 115.6(2) ?
C5 C6 C7 121.2(3) ?
N2 C7 C8 121.2(3) ?
N2 C7 C6 115.5(3) ?
C8 C7 C6 123.3(3) ?
C9 C8 C7 118.4(3) ?
C9 C8 H8A 120.8 ?
C7 C8 H8A 120.8 ?
C8 C9 C10 118.4(3) ?
C8 C9 H9A 120.8 ?
C10 C9 H9A 120.8 ?
N3 C10 C9 121.0(3) ?
N3 C10 C11 115.5(2) ?
C9 C10 C11 123.5(3) ?
N4 C11 C12 122.9(3) ?
N4 C11 C10 115.9(3) ?
C12 C11 C10 121.2(3) ?
C11 C12 C13 118.4(3) ?
C11 C12 H12 120.8 ?
C13 C12 H12 120.8 ?
C14 C13 C12 118.7(3) ?
C14 C13 H13 120.7 ?
C12 C13 H13 120.7 ?
C13 C14 C15 120.9(3) ?
C13 C14 H14 119.5 ?
C15 C14 H14 119.5 ?
N4 C15 C14 120.3(3) ?
N4 C15 C16 119.4(3) ?
C14 C15 C16 120.2(3) ?
C15 C16 H16A 109.5 ?
C15 C16 H16B 109.5 ?
H16A C16 H16B 109.5 ?
C15 C16 H16C 109.5 ?
H16A C16 H16C 109.5 ?
H16B C16 H16C 109.5 ?
Ni2 OW1 Ni1 113.79(9) y
Ni2 OW1 HW1A 112.34 ?
Ni1 OW1 HW1A 115.44 ?
Ni2 OW1 HW1B 103.81 ?
Ni1 OW1 HW1B 107.49 ?
HW1A OW1 HW1B 102.44 ?
HW2A OW2 HW2B 102.5 ?
Ni1 OW3 HW3A 130.56 ?
Ni1 OW3 HW3B 124.57 ?
HW3A OW3 HW3B 104.2 ?
Ni1 OW4 HW4A 129.66 ?
Ni1 OW4 HW4B 110.45 ?
HW4A OW4 HW4B 113.9 ?
Ni1 OW5 HW5A 119.03 ?
Ni1 OW5 HW5B 108.33 ?
HW5A OW5 HW5B 110.0 ?
Ni2 OW6 HW6A 134.7 ?
Ni2 OW6 HW6B 118.30 ?
HW6A OW6 HW6B 104.1 ?
Ni2 OW7 HW7A 117.13 ?
Ni2 OW7 HW7B 119.51 ?
HW7A OW7 HW7B 106.8 ?
HW8A OW8 HW8B 105.6 ?
HW9A OW9 HW9B 102.8 ?

loop_
_geom_bond_atom_site_label_1
_geom_bond_atom_site_label_2
_geom_bond_site_symmetry_2
_geom_bond_distance
_geom_bond_publ_flag
Ni1 OW3 . 2.013(2) y
Ni1 OW4 . 2.048(2) y
Ni1 N2 . 2.051(2) y
Ni1 OW5 . 2.083(2) y
Ni1 N1 . 2.102(2) y
Ni1 OW1 . 2.169(2) y
Ni2 OW7 . 2.033(2) y
Ni2 N3 . 2.057(2) y
Ni2 OW6 . 2.063(2) y
Ni2 N4 . 2.115(2) y
Ni2 OW1 . 2.153(2) y
Ni2 Cl1 . 2.3796(9) y
N1 C6 . 1.357(4) ?
N1 C2 . 1.360(4) ?
N2 C7 . 1.329(4) ?
N2 N3 . 1.337(3) ?
N3 C10 . 1.335(4) ?
N4 C15 . 1.341(4) ?
N4 C11 . 1.357(4) ?
C1 C2 . 1.492(5) ?
C1 H1A . .9600 ?
C1 H1B . .9600 ?
C1 H1C . .9600 ?
C2 C3 . 1.388(5) ?
C3 C4 . 1.363(5) ?
C3 H3A . .9300 ?
C4 C5 . 1.386(5) ?
C4 H4A . .9300 ?
C5 C6 . 1.379(4) ?
C5 H5A . .9300 ?
C6 C7 . 1.486(4) ?
C7 C8 . 1.397(4) ?
C8 C9 . 1.360(4) ?
C8 H8A . .9300 ?
C9 C10 . 1.398(4) ?
C9 H9A . .9300 ?
C10 C11 . 1.483(4) ?
C11 C12 . 1.377(4) ?
C12 C13 . 1.392(5) ?
C12 H12 . .9300 ?
C13 C14 . 1.360(5) ?
C13 H13 . .9300 ?
C14 C15 . 1.400(4) ?
C14 H14 . .9300 ?
C15 C16 . 1.485(5) ?
C16 H16A . .9600 ?
C16 H16B . .9600 ?
C16 H16C . .9600 ?
OW1 HW1A . .8628 ?
OW1 HW1B . .893 ?
OW2 HW2A . .893 ?
OW2 HW2B . 1.001 ?
OW3 HW3A . .799 ?
OW3 HW3B . .843 ?
OW4 HW4A . .929 ?
OW4 HW4B . .960 ?
OW5 HW5A . .853 ?
OW5 HW5B . .907 ?
OW6 HW6A . .841 ?
OW6 HW6B . .939 ?
OW7 HW7A . .800 ?
OW7 HW7B . .808 ?
OW8 HW8A . 1.077 ?
OW8 HW8B . 1.086 ?
OW9 HW9A . .880 ?
OW9 HW9B . .905 ?

loop_
_geom_hbond_atom_site_label_D
_geom_hbond_atom_site_label_H
_geom_hbond_atom_site_label_A
_geom_hbond_site_symmetry_A
_geom_hbond_distance_DH
_geom_hbond_distance_HA
_geom_hbond_distance_DA
_geom_hbond_angle_DHA
OW1 HW1A OW2 . .863 1.84 2.705(3) 179.70
OW1 HW1B Cl2 . .893 2.41 3.232(2) 153.08
OW2 HW2A Cl3 . .893 2.28 3.163(3) 168.64
OW2 HW2B Cl4 . 1.001 2.14 3.126(3) 169.63
OW3 HW3A OW2 2_666 .799 2.06 2.815(3) 157.05
OW3 HW3B Cl2 2_666 .843 2.23 3.066(2) 170.12
OW4 HW4A Cl4 . .929 2.26 3.171(3) 166.90
OW4 HW4B Cl4 2_566 .960 2.16 3.097(2) 166.00
OW5 HW5A Cl1 2_667 .853 2.24 3.089(2) 172.56
OW5 HW5B Cl2 . .907 2.24 3.140(2) 171.82
OW6 HW6A Cl4 . .841 2.42 3.257(2) 175.68
OW6 HW6B OW8 . .939 1.78 2.715(4) 171.82
OW7 HW7B Cl3 . .808 2.35 3.092(2) 153.35
OW7 HW7A OW9 . .800 1.86 2.661(4) 175.42
OW8 HW8B Cl3 2_556 1.086 2.22 3.300(4) 172.2
OW8 HW8A Cl2 1_455 1.077 2.24 3.294(3) 166.59
OW9 HW9A Cl3 2_656 .880 2.41 3.235(3) 155.8
OW9 HW9B Cl2 . .905 2.39 3.208(3) 149.8

loop_
_geom_torsion_atom_site_label_1
_geom_torsion_atom_site_label_2
_geom_torsion_atom_site_label_3
_geom_torsion_atom_site_label_4
_geom_torsion
OW3 Ni1 N1 C6 -167.33(19)
OW4 Ni1 N1 C6 104.2(2)
N2 Ni1 N1 C6 9.0(2)
OW5 Ni1 N1 C6 -82.1(2)
OW1 Ni1 N1 C6 .8(6)
OW3 Ni1 N1 C2 7.1(3)
OW4 Ni1 N1 C2 -81.4(3)
N2 Ni1 N1 C2 -176.6(3)
OW5 Ni1 N1 C2 92.3(3)
OW1 Ni1 N1 C2 175.2(3)
OW3 Ni1 N2 C7 142.3(7)
OW4 Ni1 N2 C7 -97.2(2)
OW5 Ni1 N2 C7 82.5(2)
N1 Ni1 N2 C7 -7.9(2)
OW1 Ni1 N2 C7 170.4(2)
OW3 Ni1 N2 N3 -32.9(9)
OW4 Ni1 N2 N3 87.7(2)
OW5 Ni1 N2 N3 -92.7(2)
N1 Ni1 N2 N3 176.9(2)
OW1 Ni1 N2 N3 -4.8(2)
C7 N2 N3 C10 .2(4)
Ni1 N2 N3 C10 175.2(2)
C7 N2 N3 Ni2 -174.9(2)
Ni1 N2 N3 Ni2 .0(3)
OW7 Ni2 N3 C10 -118.0(10)
OW6 Ni2 N3 C10 100.1(2)
N4 Ni2 N3 C10 11.2(2)
OW1 Ni2 N3 C10 -170.6(2)
Cl1 Ni2 N3 C10 -82.5(2)
OW7 Ni2 N3 N2 57.3(11)
OW6 Ni2 N3 N2 -84.6(2)
N4 Ni2 N3 N2 -173.5(2)
OW1 Ni2 N3 N2 4.8(2)
Cl1 Ni2 N3 N2 92.8(2)
OW7 Ni2 N4 C15 -9.2(3)
N3 Ni2 N4 C15 175.0(3)
OW6 Ni2 N4 C15 81.3(3)
OW1 Ni2 N4 C15 166.6(3)
Cl1 Ni2 N4 C15 -96.9(3)
OW7 Ni2 N4 C11 160.89(19)
N3 Ni2 N4 C11 -14.87(19)
OW6 Ni2 N4 C11 -108.6(2)
OW1 Ni2 N4 C11 -23.2(5)
Cl1 Ni2 N4 C11 73.25(19)
C6 N1 C2 C3 2.5(4)
Ni1 N1 C2 C3 -171.7(2)
C6 N1 C2 C1 -176.4(3)
Ni1 N1 C2 C1 9.5(5)
N1 C2 C3 C4 -.2(5)
C1 C2 C3 C4 178.6(3)
C2 C3 C4 C5 -1.9(5)
C3 C4 C5 C6 1.6(5)
C2 N1 C6 C5 -2.7(4)
Ni1 N1 C6 C5 172.3(2)
C2 N1 C6 C7 176.1(3)
Ni1 N1 C6 C7 -8.9(3)
C4 C5 C6 N1 .7(5)
C4 C5 C6 C7 -178.0(3)
N3 N2 C7 C8 -.6(4)
Ni1 N2 C7 C8 -175.9(2)
N3 N2 C7 C6 -179.1(2)
Ni1 N2 C7 C6 5.6(3)
N1 C6 C7 N2 2.4(4)
C5 C6 C7 N2 -178.8(3)
N1 C6 C7 C8 -176.0(3)
C5 C6 C7 C8 2.8(5)
N2 C7 C8 C9 .4(5)
C6 C7 C8 C9 178.7(3)
C7 C8 C9 C10 .3(4)
N2 N3 C10 C9 .5(4)
Ni2 N3 C10 C9 176.0(2)
N2 N3 C10 C11 178.7(2)
Ni2 N3 C10 C11 -5.8(3)
C8 C9 C10 N3 -.7(4)
C8 C9 C10 C11 -178.8(3)
C15 N4 C11 C12 6.0(4)
Ni2 N4 C11 C12 -165.3(2)
C15 N4 C11 C10 -172.3(3)
Ni2 N4 C11 C10 16.4(3)
N3 C10 C11 N4 -7.6(4)
C9 C10 C11 N4 170.5(3)
N3 C10 C11 C12 174.1(3)
C9 C10 C11 C12 -7.7(4)
N4 C11 C12 C13 -3.0(5)
C10 C11 C12 C13 175.2(3)
C11 C12 C13 C14 -1.7(5)
C12 C13 C14 C15 3.3(5)
C11 N4 C15 C14 -4.2(4)
Ni2 N4 C15 C14 165.3(2)
C11 N4 C15 C16 173.2(3)
Ni2 N4 C15 C16 -17.3(4)
C13 C14 C15 N4 -.3(5)
C13 C14 C15 C16 -177.7(3)
OW7 Ni2 OW1 Ni1 176.93(10)
N3 Ni2 OW1 Ni1 -7.28(10)
OW6 Ni2 OW1 Ni1 86.29(11)
N4 Ni2 OW1 Ni1 .9(5)
Cl1 Ni2 OW1 Ni1 -96.12(9)
OW3 Ni1 OW1 Ni2 -176.00(10)
OW4 Ni1 OW1 Ni2 -87.78(11)
N2 Ni1 OW1 Ni2 7.33(10)
OW5 Ni1 OW1 Ni2 98.58(10)
N1 Ni1 OW1 Ni2 15.4(5)
